data_4309577
loop_
_publ_author_name
'Martha Baskett'
'Paul M. Lahti'
'Armando Paduan-Filho'
'Nei F. Oliveira'

_publ_contact_author_address
;
[a]Department of Chemistry, University of Massachusetts,
Amherst, MA  01003 USA
[b]Instituto de Fisica, Universidade de S\~ao Paulo, S. P., 
Brazil
;
_publ_contact_author_email 'lahti@chem.umass.edu '
_publ_contact_author_fax '1-413-545-4490 '
_publ_contact_author_name
;
Martha Baskett, Paul M. Lahti,[a]
 Armando Paduan-Filho, Nei F. Oliveira Jr. [b]
;
_publ_contact_author_phone '1-413-545-4890 '
_publ_section_title
;
Cyclic M2(RL)2 Coordination Complexes of
5-(3-[N-tert-Butyl-N-aminoxyl]phenyl)pyrimidine with Paramagnetic
Transition Metal Dications
;
_journal_name_full 'Inorganic Chemistry'
_journal_page_first 6725
_journal_page_last 6735
_journal_paper_doi 10.1021/ic050435t
_journal_volume 44
_journal_year 2005
_chemical_formula_sum 'C48 H36 F24 Mn2 N6 O10'
_chemical_formula_weight 1422.7
_space_group_IT_number 2
_symmetry_cell_setting triclinic
_symmetry_space_group_name_Hall '-P 1'
_symmetry_space_group_name_H-M 'P -1'
_atom_sites_solution_hydrogens geom
_atom_sites_solution_primary direct
_atom_sites_solution_secondary difmap
_audit_creation_method SHELXL-97
_cell_angle_alpha 79.5635(8)
_cell_angle_beta 86.6765(8)
_cell_angle_gamma 69.2349(9)
_cell_formula_units_Z 1
_cell_length_a 9.00800(10)
_cell_length_b 10.1214(2)
_cell_length_c 16.6591(3)
_cell_measurement_reflns_used 4541
_cell_measurement_temperature 100(2)
_cell_measurement_theta_max 25.03
_cell_measurement_theta_min 4.08
_cell_volume 1396.68(4)
_computing_structure_refinement 'SHELXL-97 (Sheldrick, 1997)'
_computing_structure_solution 'SHELXS-97 (Sheldrick, 1990)'
_diffrn_ambient_temperature 100(2)
_diffrn_measured_fraction_theta_full 0.989
_diffrn_measured_fraction_theta_max 0.989
_diffrn_measurement_device_type 'Nonius KappaCCD area detector'
_diffrn_radiation_monochromator graphite
_diffrn_radiation_source 'fine-focus sealed tube'
_diffrn_radiation_type MoK\a
_diffrn_radiation_wavelength 0.71073
_diffrn_reflns_av_R_equivalents 0.0169
_diffrn_reflns_av_sigmaI/netI 0.0327
_diffrn_reflns_limit_h_max 10
_diffrn_reflns_limit_h_min -10
_diffrn_reflns_limit_k_max 12
_diffrn_reflns_limit_k_min -12
_diffrn_reflns_limit_l_max 19
_diffrn_reflns_limit_l_min -19
_diffrn_reflns_number 8592
_diffrn_reflns_theta_full 25.04
_diffrn_reflns_theta_max 25.04
_diffrn_reflns_theta_min 4.16
_exptl_absorpt_coefficient_mu 0.594
_exptl_absorpt_correction_T_max 0.9430
_exptl_absorpt_correction_T_min 0.5882
_exptl_crystal_colour yellow-brown
_exptl_crystal_density_diffrn 1.691
_exptl_crystal_density_method 'not measured'
_exptl_crystal_description plate
_exptl_crystal_F_000 712
_exptl_crystal_size_max 1.00
_exptl_crystal_size_mid 0.30
_exptl_crystal_size_min 0.10
_refine_diff_density_max 0.849
_refine_diff_density_min -0.576
_refine_diff_density_rms 0.066
_refine_ls_extinction_method none
_refine_ls_goodness_of_fit_ref 1.043
_refine_ls_hydrogen_treatment mixed
_refine_ls_matrix_type full
_refine_ls_number_parameters 406
_refine_ls_number_reflns 4878
_refine_ls_number_restraints 0
_refine_ls_restrained_S_all 1.043
_refine_ls_R_factor_all 0.0450
_refine_ls_R_factor_gt 0.0417
_refine_ls_shift/su_max 0.004
_refine_ls_shift/su_mean 0.000
_refine_ls_structure_factor_coef Fsqd
_refine_ls_weighting_details 'calc w=1/[\s^2^(Fo^2^)+(0.0450P)^2^+2.0678P] where P=(Fo^2^+2Fc^2^)/3'
_refine_ls_weighting_scheme calc
_refine_ls_wR_factor_gt 0.1020
_refine_ls_wR_factor_ref 0.1048
_reflns_number_gt 4517
_reflns_number_total 4878
_reflns_threshold_expression >2sigma(I)
_cod_data_source_file ic050435tsi20050701_125741_2.cif
_cod_data_source_block Baskett_Mn_Complex_100K
_cod_depositor_comments
;
The following automatic conversions were performed:
'_symmetry_cell_setting' value 'Triclinic' changed to 'triclinic'
according to '/home/saulius/struct/CIF-dictionaries/cif_core.dic'
dictionary named 'cif_core.dic' version 2.4.1 from 2010-06-29.

Automatic conversion script
Id: cif_fix_enum 1527 2010-12-29 10:47:43Z saulius 
;
_cod_database_code 4309577

loop_
_symmetry_equiv_pos_as_xyz
'x, y, z'
'-x, -y, -z'

loop_
_atom_site_label
_atom_site_type_symbol
_atom_site_fract_x
_atom_site_fract_y
_atom_site_fract_z
_atom_site_U_iso_or_equiv
_atom_site_adp_type
_atom_site_occupancy
_atom_site_symmetry_multiplicity
_atom_site_calc_flag
_atom_site_refinement_flags
_atom_site_disorder_assembly
_atom_site_disorder_group
Mn1 Mn 1.04214(4) -0.09214(4) 0.22625(2) 0.01653(12) Uani 1 1 d . . .
O1 O 1.1537(2) -0.26457(17) 0.32071(10) 0.0216(4) Uani 1 1 d . . .
O2 O 1.1373(2) 0.02164(18) 0.29677(10) 0.0226(4) Uani 1 1 d . . .
O3 O 0.99103(19) 0.09529(17) 0.13317(10) 0.0212(4) Uani 1 1 d . . .
O4 O 0.82048(19) 0.02994(17) 0.27491(10) 0.0202(4) Uani 1 1 d . . .
O5 O 0.91849(18) -0.21856(17) 0.19118(10) 0.0188(3) Uani 1 1 d . . .
N1 N 0.7745(2) -0.2087(2) 0.21326(11) 0.0176(4) Uani 1 1 d . . .
N2 N 0.7715(2) 0.1976(2) -0.13903(11) 0.0174(4) Uani 1 1 d . . .
N3 N 0.6007(2) 0.4152(2) -0.09907(12) 0.0212(4) Uani 1 1 d . . .
C1 C 1.2472(3) -0.4099(3) 0.44578(14) 0.0231(5) Uani 1 1 d . . .
C2 C 1.2045(3) -0.2642(3) 0.38950(14) 0.0195(5) Uani 1 1 d . . .
C3 C 1.2216(3) -0.1498(3) 0.41810(15) 0.0234(5) Uani 1 1 d . . .
H3 H 1.2624 -0.1646 0.4716 0.028 Uiso 1 1 calc R . .
C4 C 1.1801(3) -0.0133(3) 0.37011(15) 0.0216(5) Uani 1 1 d . . .
C5 C 1.1778(3) 0.1118(3) 0.41031(16) 0.0300(6) Uani 1 1 d . . .
C6 C 0.9162(3) 0.3350(3) 0.06991(15) 0.0212(5) Uani 1 1 d . . .
C7 C 0.8881(3) 0.2176(2) 0.13442(14) 0.0185(5) Uani 1 1 d . . .
C8 C 0.7606(3) 0.2568(2) 0.18715(14) 0.0199(5) Uani 1 1 d . . .
H8 H 0.6862 0.3520 0.1777 0.024 Uiso 1 1 calc R . .
C9 C 0.7389(3) 0.1592(2) 0.25388(14) 0.0184(5) Uani 1 1 d . . .
C10 C 0.6034(3) 0.2188(3) 0.31240(15) 0.0228(5) Uani 1 1 d . . .
C11 C 0.7288(3) 0.1224(2) -0.07286(13) 0.0161(4) Uani 1 1 d . . .
H11 H 0.7738 0.0206 -0.0641 0.019 Uiso 1 1 calc R . .
C12 C 0.7051(3) 0.3410(2) -0.14914(14) 0.0198(5) Uani 1 1 d . . .
H12 H 0.7351 0.3944 -0.1961 0.024 Uiso 1 1 calc R . .
C13 C 0.5608(3) 0.3374(2) -0.03321(14) 0.0193(5) Uani 1 1 d . . .
H13 H 0.4877 0.3868 0.0041 0.023 Uiso 1 1 calc R . .
C14 C 0.6206(3) 0.1884(2) -0.01656(14) 0.0163(5) Uani 1 1 d . . .
C15 C 0.5766(3) 0.1079(2) 0.05838(13) 0.0160(4) Uani 1 1 d . . .
C16 C 0.6876(3) -0.0181(2) 0.09809(13) 0.0164(4) Uani 1 1 d . . .
H16 H 0.7888 -0.0569 0.0743 0.020 Uiso 1 1 calc R . .
C17 C 0.6512(3) -0.0884(2) 0.17289(14) 0.0172(5) Uani 1 1 d . . .
C18 C 0.5010(3) -0.0318(2) 0.20715(14) 0.0188(5) Uani 1 1 d . . .
H18 H 0.4754 -0.0784 0.2579 0.023 Uiso 1 1 calc R . .
C19 C 0.3902(3) 0.0927(3) 0.16651(14) 0.0202(5) Uani 1 1 d . . .
H19 H 0.2881 0.1304 0.1896 0.024 Uiso 1 1 calc R . .
C20 C 0.4259(3) 0.1628(2) 0.09284(14) 0.0187(5) Uani 1 1 d . . .
H20 H 0.3485 0.2478 0.0656 0.022 Uiso 1 1 calc R . .
C21 C 0.7563(3) -0.3226(3) 0.28159(15) 0.0218(5) Uani 1 1 d . . .
C22 C 0.6166(3) -0.3650(3) 0.26240(17) 0.0287(6) Uani 1 1 d . . .
H22A H 0.6336 -0.3973 0.2095 0.043 Uiso 1 1 calc R . .
H22B H 0.5180 -0.2820 0.2604 0.043 Uiso 1 1 calc R . .
H22C H 0.6090 -0.4429 0.3050 0.043 Uiso 1 1 calc R . .
C23 C 0.7345(3) -0.2644(3) 0.36200(15) 0.0269(6) Uani 1 1 d . . .
H23A H 0.8280 -0.2418 0.3725 0.040 Uiso 1 1 calc R . .
H23B H 0.7218 -0.3370 0.4068 0.040 Uiso 1 1 calc R . .
H23C H 0.6399 -0.1774 0.3581 0.040 Uiso 1 1 calc R . .
C24 C 0.9084(3) -0.4538(3) 0.28518(17) 0.0285(6) Uani 1 1 d . . .
H24A H 0.9971 -0.4309 0.3028 0.043 Uiso 1 1 calc R . .
H24B H 0.9306 -0.4808 0.2310 0.043 Uiso 1 1 calc R . .
H24C H 0.8951 -0.5338 0.3241 0.043 Uiso 1 1 calc R . .
F1 F 1.1098(4) -0.4315(4) 0.4713(2) 0.0262(10) Uiso 0.50 1 d P . .
F2 F 1.3282(5) -0.5183(4) 0.4089(2) 0.0263(9) Uiso 0.50 1 d P . .
F3 F 1.3346(5) -0.4196(4) 0.5115(2) 0.0252(9) Uiso 0.50 1 d P . .
F1' F 1.3687(5) -0.5058(4) 0.4111(2) 0.0288(10) Uiso 0.50 1 d P . .
F2' F 1.2887(5) -0.4097(4) 0.5211(2) 0.0247(9) Uiso 0.50 1 d P . .
F3' F 1.1271(5) -0.4579(4) 0.4545(3) 0.0319(11) Uiso 0.50 1 d P . .
F4 F 1.0549(5) 0.1560(4) 0.4533(3) 0.0417(9) Uiso 0.50 1 d P . .
F5 F 1.1994(6) 0.2192(6) 0.3544(3) 0.0297(16) Uiso 0.50 1 d P . .
F6 F 1.3074(4) 0.0656(3) 0.4660(2) 0.0285(8) Uiso 0.50 1 d P . .
F4' F 1.2240(7) 0.2048(6) 0.3639(3) 0.0332(18) Uiso 0.50 1 d P . .
F5' F 1.2455(5) 0.0799(4) 0.4790(2) 0.0436(10) Uiso 0.50 1 d P . .
F6' F 1.0146(4) 0.1895(4) 0.4255(2) 0.0272(7) Uiso 0.50 1 d P . .
F7 F 1.0386(5) 0.3687(5) 0.0988(3) 0.0253(15) Uiso 0.50 1 d P . .
F8 F 0.7995(4) 0.4659(4) 0.0669(2) 0.0220(11) Uiso 0.50 1 d P . .
F9 F 0.9341(5) 0.2934(5) -0.0046(3) 0.0225(13) Uiso 0.50 1 d P . .
F7' F 1.0444(5) 0.3582(5) 0.0843(3) 0.0225(14) Uiso 0.50 1 d P . .
F8' F 0.7881(4) 0.4529(4) 0.0523(2) 0.0200(11) Uiso 0.50 1 d P . .
F9' F 0.9648(6) 0.2943(5) -0.0009(3) 0.0276(14) Uiso 0.50 1 d P . .
F10 F 0.6320(8) 0.2811(10) 0.3640(5) 0.0202(19) Uiso 0.33 1 d P . .
F11 F 0.5701(8) 0.1203(9) 0.3637(4) 0.0162(17) Uiso 0.33 1 d P . .
F12 F 0.4786(11) 0.3114(10) 0.2830(5) 0.024(3) Uiso 0.33 1 d P . .
F10A F 0.6654(10) 0.2895(8) 0.3616(4) 0.0153(16) Uiso 0.33 1 d P . .
F11A F 0.5556(13) 0.1042(10) 0.3532(7) 0.021(3) Uiso 0.33 1 d P . .
F12A F 0.4673(7) 0.3154(9) 0.2666(5) 0.0154(18) Uiso 0.33 1 d P . .
F10B F 0.6656(9) 0.2538(7) 0.3758(3) 0.0174(15) Uiso 0.33 1 d P . .
F11B F 0.5358(9) 0.1277(9) 0.3442(5) 0.019(2) Uiso 0.33 1 d P . .
F12B F 0.4887(7) 0.3394(6) 0.2742(5) 0.0150(15) Uiso 0.33 1 d P . .

loop_
_atom_site_aniso_label
_atom_site_aniso_U_11
_atom_site_aniso_U_22
_atom_site_aniso_U_33
_atom_site_aniso_U_23
_atom_site_aniso_U_13
_atom_site_aniso_U_12
Mn1 0.01759(19) 0.01463(19) 0.01468(19) -0.00129(13) 0.00123(13) -0.00313(14)
O1 0.0267(9) 0.0188(8) 0.0172(8) -0.0021(6) -0.0028(7) -0.0056(7)
O2 0.0253(9) 0.0215(9) 0.0221(9) -0.0019(7) 0.0026(7) -0.0107(7)
O3 0.0215(8) 0.0170(8) 0.0192(8) -0.0008(6) 0.0033(6) -0.0012(7)
O4 0.0209(8) 0.0172(8) 0.0214(8) -0.0047(7) 0.0035(7) -0.0053(7)
O5 0.0161(8) 0.0194(8) 0.0196(8) -0.0042(6) 0.0005(6) -0.0042(6)
N1 0.0191(10) 0.0163(10) 0.0167(10) -0.0022(8) 0.0000(7) -0.0055(8)
N2 0.0170(9) 0.0164(10) 0.0163(10) -0.0023(7) 0.0001(7) -0.0032(8)
N3 0.0233(10) 0.0164(10) 0.0203(10) -0.0015(8) 0.0019(8) -0.0036(8)
C1 0.0265(12) 0.0225(12) 0.0171(12) -0.0025(9) -0.0040(9) -0.0045(10)
C2 0.0172(11) 0.0232(12) 0.0155(11) -0.0032(9) 0.0030(9) -0.0044(9)
C3 0.0273(13) 0.0258(13) 0.0174(12) -0.0040(10) -0.0002(10) -0.0097(10)
C4 0.0198(12) 0.0263(13) 0.0200(12) -0.0059(10) 0.0060(9) -0.0096(10)
C5 0.0401(15) 0.0307(14) 0.0235(13) -0.0090(11) 0.0050(11) -0.0161(12)
C6 0.0174(11) 0.0187(12) 0.0231(12) -0.0021(10) 0.0003(9) -0.0017(9)
C7 0.0184(11) 0.0166(11) 0.0188(11) -0.0026(9) -0.0033(9) -0.0037(9)
C8 0.0199(11) 0.0166(11) 0.0215(12) -0.0053(9) 0.0014(9) -0.0036(9)
C9 0.0172(11) 0.0193(12) 0.0205(12) -0.0086(9) 0.0004(9) -0.0061(9)
C10 0.0247(13) 0.0203(12) 0.0217(12) -0.0057(10) 0.0017(10) -0.0050(10)
C11 0.0162(11) 0.0155(11) 0.0152(11) -0.0019(9) -0.0015(8) -0.0038(9)
C12 0.0213(12) 0.0185(12) 0.0172(11) -0.0004(9) 0.0013(9) -0.0054(9)
C13 0.0185(11) 0.0178(12) 0.0187(12) -0.0033(9) 0.0016(9) -0.0032(9)
C14 0.0156(11) 0.0171(11) 0.0159(11) -0.0035(9) -0.0021(8) -0.0048(9)
C15 0.0184(11) 0.0155(11) 0.0148(11) -0.0048(9) -0.0003(9) -0.0057(9)
C16 0.0169(11) 0.0173(11) 0.0157(11) -0.0056(9) 0.0012(8) -0.0057(9)
C17 0.0193(11) 0.0160(11) 0.0169(11) -0.0035(9) -0.0025(9) -0.0061(9)
C18 0.0212(12) 0.0200(12) 0.0161(11) -0.0017(9) 0.0015(9) -0.0092(10)
C19 0.0167(11) 0.0222(12) 0.0214(12) -0.0045(9) 0.0023(9) -0.0062(9)
C20 0.0153(11) 0.0176(11) 0.0212(12) -0.0034(9) -0.0005(9) -0.0033(9)
C21 0.0264(12) 0.0164(12) 0.0214(12) 0.0025(9) -0.0012(10) -0.0085(10)
C22 0.0318(14) 0.0204(13) 0.0357(15) -0.0006(11) -0.0008(11) -0.0131(11)
C23 0.0352(14) 0.0249(13) 0.0192(12) 0.0023(10) -0.0004(10) -0.0118(11)
C24 0.0298(14) 0.0174(12) 0.0340(15) 0.0026(10) -0.0026(11) -0.0061(11)

loop_
_atom_type_symbol
_atom_type_description
_atom_type_scat_dispersion_real
_atom_type_scat_dispersion_imag
_atom_type_scat_source
C C 0.0033 0.0016 'International Tables Vol C Tables 4.2.6.8 and 6.1.1.4'
H H 0.0000 0.0000 'International Tables Vol C Tables 4.2.6.8 and 6.1.1.4'
N N 0.0061 0.0033 'International Tables Vol C Tables 4.2.6.8 and 6.1.1.4'
O O 0.0106 0.0060 'International Tables Vol C Tables 4.2.6.8 and 6.1.1.4'
F F 0.0171 0.0103 'International Tables Vol C Tables 4.2.6.8 and 6.1.1.4'
Mn Mn 0.3368 0.7283 'International Tables Vol C Tables 4.2.6.8 and 6.1.1.4'

loop_
_geom_angle_atom_site_label_1
_geom_angle_atom_site_label_2
_geom_angle_atom_site_label_3
_geom_angle
_geom_angle_site_symmetry_1
_geom_angle_site_symmetry_3
_geom_angle_publ_flag
O1 Mn1 O5 88.59(6) . . ?
O1 Mn1 O4 106.01(6) . . ?
O5 Mn1 O4 86.45(6) . . ?
O1 Mn1 O3 163.36(7) . . ?
O5 Mn1 O3 106.10(6) . . ?
O4 Mn1 O3 83.13(6) . . ?
O1 Mn1 O2 81.47(6) . . ?
O5 Mn1 O2 163.00(6) . . ?
O4 Mn1 O2 83.11(6) . . ?
O3 Mn1 O2 85.97(6) . . ?
O1 Mn1 N2 89.18(7) . 2_755 ?
O5 Mn1 N2 84.13(6) . 2_755 ?
O4 Mn1 N2 161.92(7) . 2_755 ?
O3 Mn1 N2 84.70(6) . 2_755 ?
O2 Mn1 N2 109.33(7) . 2_755 ?
C2 O1 Mn1 130.28(15) . . ?
C4 O2 Mn1 127.85(16) . . ?
C7 O3 Mn1 127.86(15) . . ?
C9 O4 Mn1 128.67(15) . . ?
N1 O5 Mn1 124.48(13) . . ?
O5 N1 C17 116.14(18) . . ?
O5 N1 C21 117.08(18) . . ?
C17 N1 C21 126.73(19) . . ?
C11 N2 C12 117.08(19) . . ?
C11 N2 Mn1 122.32(15) . 2_755 ?
C12 N2 Mn1 120.49(15) . 2_755 ?
C12 N3 C13 115.9(2) . . ?
F2 C1 F3' 89.3(3) . . ?
F2 C1 F2' 119.2(3) . . ?
F3' C1 F2' 105.6(3) . . ?
F2 C1 F3 106.6(3) . . ?
F3' C1 F3 120.2(3) . . ?
F2' C1 F3 17.9(2) . . ?
F2 C1 F1' 18.5(2) . . ?
F3' C1 F1' 107.5(3) . . ?
F2' C1 F1' 109.4(3) . . ?
F3 C1 F1' 93.9(3) . . ?
F2 C1 F1 106.1(3) . . ?
F3' C1 F1 17.4(2) . . ?
F2' C1 F1 92.8(3) . . ?
F3 C1 F1 109.5(3) . . ?
F1' C1 F1 123.8(3) . . ?
F2 C1 C2 113.2(2) . . ?
F3' C1 C2 112.0(2) . . ?
F2' C1 C2 114.2(2) . . ?
F3 C1 C2 112.9(2) . . ?
F1' C1 C2 107.9(2) . . ?
F1 C1 C2 108.3(2) . . ?
O1 C2 C3 127.8(2) . . ?
O1 C2 C1 113.0(2) . . ?
C3 C2 C1 119.2(2) . . ?
C2 C3 C4 121.6(2) . . ?
O2 C4 C3 127.3(2) . . ?
O2 C4 C5 114.3(2) . . ?
C3 C4 C5 118.3(2) . . ?
F5' C5 F4 81.9(3) . . ?
F5' C5 F4' 109.5(4) . . ?
F4 C5 F4' 118.3(4) . . ?
F5' C5 F5 118.8(4) . . ?
F4 C5 F5 112.4(4) . . ?
F4' C5 F5 10.8(4) . . ?
F5' C5 F6 23.3(2) . . ?
F4 C5 F6 104.9(3) . . ?
F4' C5 F6 95.0(3) . . ?
F5 C5 F6 105.6(3) . . ?
F5' C5 F6' 104.8(3) . . ?
F4 C5 F6' 23.8(2) . . ?
F4' C5 F6' 103.8(3) . . ?
F5 C5 F6' 95.3(3) . . ?
F6 C5 F6' 127.2(3) . . ?
F5' C5 C4 116.7(3) . . ?
F4 C5 C4 112.5(3) . . ?
F4' C5 C4 114.2(3) . . ?
F5 C5 C4 111.3(3) . . ?
F6 C5 C4 109.7(2) . . ?
F6' C5 C4 106.6(2) . . ?
F7' C6 F9' 94.9(3) . . ?
F7' C6 F8' 114.8(3) . . ?
F9' C6 F8' 105.1(3) . . ?
F7' C6 F8 103.8(3) . . ?
F9' C6 F8 116.3(3) . . ?
F8' C6 F8 14.2(2) . . ?
F7' C6 F9 107.1(3) . . ?
F9' C6 F9 12.3(3) . . ?
F8' C6 F9 97.9(3) . . ?
F8 C6 F9 110.5(3) . . ?
F7' C6 F7 11.0(3) . . ?
F9' C6 F7 105.9(3) . . ?
F8' C6 F7 110.2(3) . . ?
F8 C6 F7 97.9(3) . . ?
F9 C6 F7 118.1(3) . . ?
F7' C6 C7 112.4(3) . . ?
F9' C6 C7 113.9(3) . . ?
F8' C6 C7 114.1(2) . . ?
F8 C6 C7 113.5(2) . . ?
F9 C6 C7 109.3(3) . . ?
F7 C6 C7 107.3(3) . . ?
O3 C7 C8 128.4(2) . . ?
O3 C7 C6 113.1(2) . . ?
C8 C7 C6 118.5(2) . . ?
C7 C8 C9 121.6(2) . . ?
O4 C9 C8 128.5(2) . . ?
O4 C9 C10 114.6(2) . . ?
C8 C9 C10 116.7(2) . . ?
F12 C10 F10 99.7(7) . . ?
F12 C10 F11B 94.3(6) . . ?
F10 C10 F11B 112.2(6) . . ?
F12 C10 F11 109.3(6) . . ?
F10 C10 F11 96.7(6) . . ?
F11B C10 F11 19.5(4) . . ?
F12 C10 F12B 13.6(6) . . ?
F10 C10 F12B 93.7(5) . . ?
F11B C10 F12B 107.9(5) . . ?
F11 C10 F12B 122.4(5) . . ?
F12 C10 F10B 114.5(6) . . ?
F10 C10 F10B 14.9(4) . . ?
F11B C10 F10B 107.2(5) . . ?
F11 C10 F10B 89.4(4) . . ?
F12B C10 F10B 108.5(5) . . ?
F12 C10 F12A 9.5(6) . . ?
F10 C10 F12A 108.1(5) . . ?
F11B C10 F12A 94.9(6) . . ?
F11 C10 F12A 111.8(5) . . ?
F12B C10 F12A 16.3(3) . . ?
F10B C10 F12A 123.0(4) . . ?
F12 C10 F11A 104.2(7) . . ?
F10 C10 F11A 108.9(7) . . ?
F11B C10 F11A 9.9(7) . . ?
F11 C10 F11A 12.4(6) . . ?
F12B C10 F11A 117.8(6) . . ?
F10B C10 F11A 101.8(6) . . ?
F12A C10 F11A 104.8(7) . . ?
F12 C10 F10A 104.8(7) . . ?
F10 C10 F10A 12.1(4) . . ?
F11B C10 F10A 122.0(5) . . ?
F11 C10 F10A 104.9(4) . . ?
F12B C10 F10A 96.4(5) . . ?
F10B C10 F10A 16.0(3) . . ?
F12A C10 F10A 112.1(5) . . ?
F11A C10 F10A 117.3(6) . . ?
F12 C10 C9 118.2(4) . . ?
F10 C10 C9 116.3(4) . . ?
F11B C10 C9 113.5(4) . . ?
F11 C10 C9 113.8(3) . . ?
F12B C10 C9 111.3(3) . . ?
F10B C10 C9 108.2(4) . . ?
F12A C10 C9 109.5(3) . . ?
F11A C10 C9 108.5(4) . . ?
F10A C10 C9 104.5(3) . . ?
N2 C11 C14 122.1(2) . . ?
N3 C12 N2 125.7(2) . . ?
N3 C13 C14 123.6(2) . . ?
C13 C14 C11 115.5(2) . . ?
C13 C14 C15 121.4(2) . . ?
C11 C14 C15 123.0(2) . . ?
C16 C15 C20 119.5(2) . . ?
C16 C15 C14 120.1(2) . . ?
C20 C15 C14 120.3(2) . . ?
C15 C16 C17 120.5(2) . . ?
C18 C17 C16 119.6(2) . . ?
C18 C17 N1 123.0(2) . . ?
C16 C17 N1 117.3(2) . . ?
C19 C18 C17 119.6(2) . . ?
C20 C19 C18 121.0(2) . . ?
C19 C20 C15 119.9(2) . . ?
N1 C21 C24 107.47(19) . . ?
N1 C21 C22 109.53(19) . . ?
C24 C21 C22 108.6(2) . . ?
N1 C21 C23 108.60(19) . . ?
C24 C21 C23 110.0(2) . . ?
C22 C21 C23 112.5(2) . . ?
F6' F4 C5 94.0(6) . . ?
F6' F4 F5' 140.3(7) . . ?
C5 F4 F5' 48.9(2) . . ?
F5' F6 C5 62.3(6) . . ?
F6 F5' C5 94.4(7) . . ?
F6 F5' F4 142.8(7) . . ?
C5 F5' F4 49.3(2) . . ?
F4 F6' C5 62.1(6) . . ?

loop_
_geom_bond_atom_site_label_1
_geom_bond_atom_site_label_2
_geom_bond_distance
_geom_bond_site_symmetry_2
_geom_bond_publ_flag
Mn1 O1 2.1158(16) . ?
Mn1 O5 2.1392(16) . ?
Mn1 O4 2.1439(16) . ?
Mn1 O3 2.1479(16) . ?
Mn1 O2 2.1789(17) . ?
Mn1 N2 2.2533(19) 2_755 ?
O1 C2 1.259(3) . ?
O2 C4 1.252(3) . ?
O3 C7 1.259(3) . ?
O4 C9 1.247(3) . ?
O5 N1 1.302(2) . ?
N1 C17 1.414(3) . ?
N1 C21 1.513(3) . ?
N2 C11 1.341(3) . ?
N2 C12 1.342(3) . ?
N2 Mn1 2.2533(19) 2_755 ?
N3 C12 1.334(3) . ?
N3 C13 1.340(3) . ?
C1 F2 1.319(4) . ?
C1 F3' 1.325(5) . ?
C1 F2' 1.331(4) . ?
C1 F3 1.354(4) . ?
C1 F1' 1.361(4) . ?
C1 F1 1.363(4) . ?
C1 C2 1.530(3) . ?
C2 C3 1.388(3) . ?
C3 C4 1.398(4) . ?
C4 C5 1.530(3) . ?
C5 F5' 1.262(5) . ?
C5 F4 1.270(5) . ?
C5 F4' 1.278(6) . ?
C5 F5 1.360(6) . ?
C5 F6 1.422(4) . ?
C5 F6' 1.433(4) . ?
C6 F7' 1.301(5) . ?
C6 F9' 1.319(5) . ?
C6 F8' 1.333(4) . ?
C6 F8 1.363(4) . ?
C6 F9 1.365(5) . ?
C6 F7 1.397(5) . ?
C6 C7 1.532(3) . ?
C7 C8 1.391(3) . ?
C8 C9 1.401(3) . ?
C9 C10 1.536(3) . ?
C10 F12 1.238(8) . ?
C10 F10 1.240(7) . ?
C10 F11B 1.299(9) . ?
C10 F11 1.299(7) . ?
C10 F12B 1.365(7) . ?
C10 F10B 1.379(7) . ?
C10 F12A 1.424(7) . ?
C10 F11A 1.425(9) . ?
C10 F10A 1.430(6) . ?
C11 C14 1.391(3) . ?
C13 C14 1.390(3) . ?
C14 C15 1.477(3) . ?
C15 C16 1.390(3) . ?
C15 C20 1.404(3) . ?
C16 C17 1.401(3) . ?
C17 C18 1.401(3) . ?
C18 C19 1.385(3) . ?
C19 C20 1.383(3) . ?
C21 C24 1.528(3) . ?
C21 C22 1.532(3) . ?
C21 C23 1.534(3) . ?
F4 F6' 0.580(4) . ?
F4 F5' 1.659(6) . ?
F6 F5' 0.565(4) . ?
